data_1502742
loop_
_publ_author_name
'Hathwar, Venkatesha R.'
'Guru Row, Tayur N.'

_publ_contact_author
;
 Prof. Dr. T. N. Guru Row
 Solid State and Structural Chemistry Unit
 Indian Institute of Science
 Bangalore, 560 012
 India
;
_publ_section_title
;
 Nature of Cl&#x00B7;&#x00B7;&#x00B7;Cl intermolecular interactions via
 experimental and theoretical charge density analysis: correlation of
 polar flattening effects with geometry.
;
_journal_issue 51
_journal_name_full 'The journal of physical chemistry. A'
_journal_page_first 13434
_journal_page_last 13441
_journal_paper_doi 10.1021/jp1100413
_journal_volume 114
_journal_year 2010
_chemical_formula_moiety 'C5 H4 Cl N O'
_chemical_formula_sum 'C5 H4 Cl N O'
_chemical_formula_weight 129.54
_chemical_name_common '2-chloro-3-hydroxy pyridine'
_space_group_IT_number 43
_symmetry_cell_setting orthorhombic
_symmetry_space_group_name_Hall 'F 2 -2d'
_symmetry_space_group_name_H-M 'F d d 2'
_atom_sites_solution_primary direct
_atom_sites_solution_secondary difmap
_audit_conform_dict_location ftp://ftp.iucr.org/pub/cif_core.dic
_audit_conform_dict_name cif_core.dic
_audit_conform_dict_version 2.3
_audit_creation_date '02-Oct-10 T01:09:42-00:00'
_audit_creation_method 'XD routine XDCIF'
_cell_angle_alpha 90.00
_cell_angle_beta 90.00
_cell_angle_gamma 90.00
_cell_formula_units_Z 16
_cell_length_a 23.1021(8)
_cell_length_b 25.1758(9)
_cell_length_c 3.7363(1)
_cell_measurement_reflns_used 1023
_cell_measurement_temperature 100(2)
_cell_measurement_theta_max 50.14
_cell_measurement_theta_min 2.39
_cell_volume 2173.08(12)
_computing_cell_refinement 'SAINTPLUS (BRUKER-AXS)'
_computing_data_collection 'KAPPA APEX II (BRUKER-AXS)'
_computing_data_reduction 'SAINTPLUS (BRUKER-AXS)'
_computing_molecular_graphics 'XD2006   (Volkov et al, 2006)'
_computing_publication_material 'XD2006   (Volkov et al, 2006)'
_computing_structure_refinement 'XD2006   (Volkov et al, 2006)'
_computing_structure_solution 'SHELXS-97 (Sheldrick, 2008)'
_diffrn_ambient_temperature 100(2)
_diffrn_measured_fraction_theta_full 0.999
_diffrn_measured_fraction_theta_max 0.999
_diffrn_measurement_device_type 'Bruker Kappa APEX II CCD detector'
_diffrn_measurement_method '\f and \w scans'
_diffrn_radiation_monochromator graphite
_diffrn_radiation_probe x-ray
_diffrn_radiation_source 'fine-focus sealed tube'
_diffrn_radiation_type MoK\a
_diffrn_radiation_wavelength 0.71073
_diffrn_reflns_av_R_equivalents 0.0244
_diffrn_reflns_av_sigmaI/netI 0.0292
_diffrn_reflns_limit_h_max 49
_diffrn_reflns_limit_h_min -49
_diffrn_reflns_limit_k_max 54
_diffrn_reflns_limit_k_min -54
_diffrn_reflns_limit_l_max 8
_diffrn_reflns_limit_l_min -7
_diffrn_reflns_number 36006
_diffrn_reflns_theta_full 50.15
_diffrn_reflns_theta_max 50.14
_diffrn_reflns_theta_min 2.39
_exptl_absorpt_coefficient_mu 0.582
_exptl_absorpt_correction_T_max 0.9388
_exptl_absorpt_correction_T_min 0.8522
_exptl_absorpt_correction_type analytical
_exptl_absorpt_process_details 'Bruker AXS, 2008)'
_exptl_crystal_colour colorless
_exptl_crystal_density_diffrn 1.584
_exptl_crystal_density_method 'not measured'
_exptl_crystal_description block
_exptl_crystal_F_000 1056
_exptl_crystal_size_max 0.28
_exptl_crystal_size_mid 0.27
_exptl_crystal_size_min 0.11
_refine_diff_density_max 0.129
_refine_diff_density_min -0.112
_refine_diff_density_rms 0.036
_refine_ls_abs_structure_details 'Flack H D (1983), Acta Cryst. A39, 876-881'
_refine_ls_abs_structure_Flack 0.02(2)
_refine_ls_extinction_method none
_refine_ls_goodness_of_fit_ref 1.017
_refine_ls_hydrogen_treatment mixed
_refine_ls_matrix_type full
_refine_ls_number_parameters 245
_refine_ls_number_reflns 4889
_refine_ls_number_restraints 0
_refine_ls_restrained_S_all 1.017
_refine_ls_R_factor_all 0.0189
_refine_ls_R_factor_gt 0.0152
_refine_ls_R_Fsqd_factor 0.0189
_refine_ls_shift/su_max 0.000
_refine_ls_shift/su_mean 0.000
_refine_ls_structure_factor_coef Fsqd
_refine_ls_weighting_details
;
        calc w2 = 1/[s^2^(Fo^2^)]
;
_refine_ls_weighting_scheme calc
_refine_ls_wR_factor_ref 0.0365
_reflns_number_gt 4889
_reflns_number_total 5626
_reflns_threshold_expression >3sigma(I)
_cod_data_source_file jp1100413_si_003.cif
_cod_data_source_block VCL2
_cod_depositor_comments
;
The following automatic conversions were performed:

'_symmetry_cell_setting' value 'Orthorhombic' changed to
'orthorhombic' according to
/home/saulius/struct/CIF-dictionaries/cif_core.dic dictionary named
'cif_core.dic' version 2.4.2 from 2011-04-26.

Automatic conversion script
Id: cif_fix_values 1715 2011-07-08 13:25:40Z adriana 
;
_cod_original_cell_volume 2173.1(1)
_cod_database_code 1502742

loop_
_symmetry_equiv_pos_as_xyz
'x, y, z'
'-x, -y, z'
'x+1/4, -y+1/4, z+1/4'
'-x+1/4, y+1/4, z+1/4'
'x, y+1/2, z+1/2'
'-x, -y+1/2, z+1/2'
'x+1/4, -y+3/4, z+3/4'
'-x+1/4, y+3/4, z+3/4'
'x+1/2, y, z+1/2'
'-x+1/2, -y, z+1/2'
'x+3/4, -y+1/4, z+3/4'
'-x+3/4, y+1/4, z+3/4'
'x+1/2, y+1/2, z'
'-x+1/2, -y+1/2, z'
'x+3/4, -y+3/4, z+1/4'
'-x+3/4, y+3/4, z+1/4'

loop_
_atom_local_axes_atom_label
_atom_local_axes_atom0
_atom_local_axes_ax1
_atom_local_axes_atom1
_atom_local_axes_atom2
_atom_local_axes_ax2
CL(1) C(1) Z CL(1) N(1) Y
O(1) H(1O) Z O(1) C(2) Y
N(1) C(1) Z N(1) C(5) Y
C(1) N(1) Z C(1) C(2) Y
C(2) O(1) Z C(2) C(3) Y
C(3) H(3) Z C(3) C(4) Y
C(4) H(4) Z C(4) C(5) Y
C(5) H(5) Z C(5) N(1) Y
H(1O) O(1) Z H(1O) C(2) Y
H(3) C(3) Z H(3) C(4) Y
H(4) C(4) Z H(4) C(3) Y
H(5) C(5) Z H(5) N(1) Y

loop_
_atom_rho_multipole_atom_label
_atom_rho_multipole_coeff_Pv
_atom_rho_multipole_coeff_P00
_atom_rho_multipole_coeff_P11
_atom_rho_multipole_coeff_P1-1
_atom_rho_multipole_coeff_P10
_atom_rho_multipole_coeff_P20
_atom_rho_multipole_coeff_P21
_atom_rho_multipole_coeff_P2-1
_atom_rho_multipole_coeff_P22
_atom_rho_multipole_coeff_P2-2
_atom_rho_multipole_coeff_P30
_atom_rho_multipole_coeff_P31
_atom_rho_multipole_coeff_P3-1
_atom_rho_multipole_coeff_P32
_atom_rho_multipole_coeff_P3-2
_atom_rho_multipole_coeff_P33
_atom_rho_multipole_coeff_P3-3
_atom_rho_multipole_coeff_P40
_atom_rho_multipole_coeff_P41
_atom_rho_multipole_coeff_P4-1
_atom_rho_multipole_coeff_P42
_atom_rho_multipole_coeff_P4-2
_atom_rho_multipole_coeff_P43
_atom_rho_multipole_coeff_P4-3
_atom_rho_multipole_coeff_P44
_atom_rho_multipole_coeff_P4-4
_atom_rho_multipole_kappa
_atom_rho_multipole_kappa_prime0
_atom_rho_multipole_kappa_prime1
_atom_rho_multipole_kappa_prime2
_atom_rho_multipole_kappa_prime3
_atom_rho_multipole_kappa_prime4
Cl(1) 7.14(4) 0 0 0 0.016(14) -0.189(16) 0.097(14) 0 0.151(16) 0.095(14) 0.069(13) 0 0 0 0 0 0 0 0 0 0 0 0 0 0 0 1.046(3) 1.13(4) 1.13(4) 1.13(4) 1.13(4) 1.13(4)
O(1) 6.24(4) 0 0.08(2) -0.034(16) -0.020(17) -0.045(15) 0.023(16) 0.038(13) 0.073(17) 0.063(17) 0.093(18) -0.045(17) -0.081(15) 0.059(17) -0.006(16) 0.022(15) -0.037(19) 0 0 0 0 0 0 0 0 0 0.990(3) 0.76(4) 0.76(4) 0.76(4) 0.76(4) 0.76(4)
N(1) 5.20(6) 0 -0.03(2) -0.059(18) -0.057(19) -0.005(17) -0.031(17) -0.015(16) -0.115(18) 0.048(17) 0.13(2) 0.017(16) 0.009(17) 0.09(2) 0.010(18) 0.045(17) -0.053(16) 0 0 0 0 0 0 0 0 0 0.987(4) 0.84(4) 0.84(4) 0.84(4) 0.84(4) 0.84(4)
C(1) 4.06(5) 0 -0.016(18) 0.092(17) 0.04(2) 0.121(17) -0.056(16) -0.025(16) -0.072(15) 0.040(15) 0.29(2) 0.028(18) 0.048(18) 0.173(19) 0.028(17) -0.031(16) 0.030(16) 0 0 0 0 0 0 0 0 0 1.005(3) 0.941(15) 0.941(15) 0.941(15) 0.941(15) 0.941(15)
C(2) 3.96(4) 0 0.02(2) 0.027(19) -0.06(2) 0.070(17) -0.009(15) -0.013(16) -0.124(16) 0.006(15) 0.32(2) 0.010(16) 0.055(18) 0.146(19) -0.046(18) 0.005(17) 0.045(17) 0 0 0 0 0 0 0 0 0 1.005(3) 0.941(15) 0.941(15) 0.941(15) 0.941(15) 0.941(15)
C(3) 4.12(5) 0 0.03(2) 0.049(19) -0.06(2) 0.038(17) 0.051(17) -0.033(17) -0.150(18) 0.050(18) 0.26(2) 0.02(2) -0.010(18) 0.15(2) -0.065(19) 0.039(19) -0.03(2) 0 0 0 0 0 0 0 0 0 1.005(3) 0.941(15) 0.941(15) 0.941(15) 0.941(15) 0.941(15)
C(4) 4.10(5) 0 0.05(2) 0.03(2) -0.00(2) 0.086(19) 0.022(16) 0.040(17) -0.069(19) 0.024(18) 0.26(2) 0.005(17) -0.013(18) 0.141(19) -0.008(19) 0.046(18) 0.016(19) 0 0 0 0 0 0 0 0 0 1.005(3) 0.941(15) 0.941(15) 0.941(15) 0.941(15) 0.941(15)
C(5) 4.00(6) 0 0.007(18) -0.08(2) 0.01(2) 0.096(19) 0.031(16) 0.015(18) -0.098(19) -0.040(17) 0.24(2) -0.013(17) 0.029(19) 0.202(19) 0.000(19) -0.010(18) -0.005(18) 0 0 0 0 0 0 0 0 0 1.005(3) 0.941(15) 0.941(15) 0.941(15) 0.941(15) 0.941(15)
H(1O) 0.65(3) 0 0 0 0.14(2) 0.042(2) 0 0 0 0 0 0 0 0 0 0 0 0 0 0 0 0 0 0 0 0 1.2 1.2 1.2 1.2 1.2 1.2
H(3) 0.88(3) 0 0 0 0.13(2) 0.09(2) 0 0 0 0 0 0 0 0 0 0 0 0 0 0 0 0 0 0 0 0 1.2 1.2 1.2 1.2 1.2 1.2
H(4) 0.76(3) 0 0 0 0.153(19) 0.03(3) 0 0 0 0 0 0 0 0 0 0 0 0 0 0 0 0 0 0 0 0 1.2 1.2 1.2 1.2 1.2 1.2
H(5) 0.89(3) 0 0 0 0.125(19) 0.11(3) 0 0 0 0 0 0 0 0 0 0 0 0 0 0 0 0 0 0 0 0 1.2 1.2 1.2 1.2 1.2 1.2

loop_
_atom_site_aniso_label
_atom_site_aniso_U_11
_atom_site_aniso_U_22
_atom_site_aniso_U_33
_atom_site_aniso_U_12
_atom_site_aniso_U_13
_atom_site_aniso_U_23
Cl(1) 0.01226(3) 0.01320(3) 0.03374(6) -0.003007(19) -0.00113(3) 0.00634(3)
O(1) 0.00964(8) 0.01505(9) 0.03099(16) 0.00057(7) -0.00304(11) 0.00526(12)
N(1) 0.00973(8) 0.01265(8) 0.02148(12) 0.00077(7) -0.00139(10) 0.00162(10)
C(1) 0.00860(9) 0.01075(8) 0.01934(12) -0.00060(7) -0.00079(9) 0.00163(9)
C(2) 0.00853(9) 0.01149(9) 0.01946(12) -0.00049(7) -0.00049(9) 0.00152(9)
C(3) 0.01131(10) 0.01345(10) 0.02473(14) -0.00250(8) 0.00094(12) 0.00262(12)
C(4) 0.01616(12) 0.01191(10) 0.02218(14) -0.00098(9) 0.00199(12) 0.00322(10)
C(5) 0.01446(11) 0.01254(10) 0.01962(13) 0.00230(8) -0.00042(11) 0.00218(10)
H(1O) 0.015684 0.031864 0.059033 -0.001758 -0.003695 0.008871
H(3) 0.018394 0.03409 0.063946 -0.008875 -0.000955 0.008559
H(4) 0.036994 0.020155 0.051921 -0.005367 0.002919 0.011273
H(5) 0.030077 0.027118 0.047044 0.00843 -0.006563 0.010017

loop_
_atom_site_label
_atom_site_type_symbol
_atom_site_fract_x
_atom_site_fract_y
_atom_site_fract_z
_atom_site_U_iso_or_equiv
_atom_site_occupancy
_atom_site_symmetry_multiplicity
Cl(1) Cl 0.039017(3) 0.055303 0.860(2) 0.02 1 16
O(1) O 0.159346(12) 0.089356(12) 0.870(2) 0.019 1 16
N(1) N 0.025683(12) 0.150691(11) 0.596(2) 0.015 1 16
C(1) C 0.064524(13) 0.116511(12) 0.718(2) 0.013 1 16
C(2) C 0.124146(13) 0.126881(12) 0.738(2) 0.013 1 16
C(3) C 0.142428(14) 0.176953(12) 0.622(2) 0.016 1 16
C(4) C 0.101963(16) 0.213213(13) 0.493(2) 0.017 1 16
C(5) C 0.044059(15) 0.198477(13) 0.483(2) 0.016 1 16
H(1O) H 0.198306 0.103064 0.849162 0.036 1 16
H(3) H 0.187132 0.188639 0.643347 0.039 1 16
H(4) H 0.115591 0.25247 0.414592 0.036 1 16
H(5) H 0.012678 0.225719 0.374381 0.035 1 16

loop_
_atom_type_symbol
_atom_type_description
_atom_type_scat_dispersion_real
_atom_type_scat_dispersion_imag
_atom_type_scat_source
C C 0.0033 0.0016 'International Tables Vol C Tables 4.2.6.8 and 6.1.1.4'
H H 0.0000 0.0000 'International Tables Vol C Tables 4.2.6.8 and 6.1.1.4'
N N 0.0061 0.0033 'International Tables Vol C Tables 4.2.6.8 and 6.1.1.4'
O O 0.0106 0.0060 'International Tables Vol C Tables 4.2.6.8 and 6.1.1.4'
Cl Cl 0.1484 0.1585 'International Tables Vol C Tables 4.2.6.8 and 6.1.1.4'

loop_
_geom_angle_atom_site_label_1
_geom_angle_atom_site_label_2
_geom_angle_atom_site_label_3
_geom_angle
_geom_angle_site_symmetry_1
_geom_angle_site_symmetry_2
_geom_angle_site_symmetry_3
_geom_angle_publ_flag
C(2) O(1) H(1O) 106.5(2) 1_555 1_555 1_555 yes
C(1) N(1) C(5) 118.42(3) 1_555 1_555 1_555 yes
CL(1) C(1) N(1) 116.90(2) 1_555 1_555 1_555 yes
CL(1) C(1) C(2) 118.88(2) 1_555 1_555 1_555 yes
N(1) C(1) C(2) 124.22(3) 1_555 1_555 1_555 yes
O(1) C(2) C(1) 118.93(3) 1_555 1_555 1_555 yes
O(1) C(2) C(3) 124.48(3) 1_555 1_555 1_555 yes
C(1) C(2) C(3) 116.59(3) 1_555 1_555 1_555 yes
C(2) C(3) C(4) 119.71(3) 1_555 1_555 1_555 yes
C(2) C(3) H(3) 120.83(18) 1_555 1_555 1_555 yes
C(4) C(3) H(3) 119.38(15) 1_555 1_555 1_555 yes
C(3) C(4) C(5) 118.70(3) 1_555 1_555 1_555 yes
C(3) C(4) H(4) 119.92(11) 1_555 1_555 1_555 yes
C(5) C(4) H(4) 121.32(9) 1_555 1_555 1_555 yes
N(1) C(5) C(4) 122.37(3) 1_555 1_555 1_555 yes
N(1) C(5) H(5) 118.42(7) 1_555 1_555 1_555 yes
C(4) C(5) H(5) 119.19(8) 1_555 1_555 1_555 yes

loop_
_geom_bond_atom_site_label_1
_geom_bond_atom_site_label_2
_geom_bond_distance
_geom_bond_site_symmetry_1
_geom_bond_site_symmetry_2
_geom_bond_publ_flag
CL(1) C(1) 1.7325(3) 1_555 1_555 yes
O(1) C(2) 1.3404(4) 1_555 1_555 yes
O(1) H(1O) 0.967 1_555 1_555 yes
N(1) C(1) 1.3239(4) 1_555 1_555 yes
N(1) C(5) 1.3440(4) 1_555 1_555 yes
C(1) C(2) 1.4038(4) 1_555 1_555 yes
C(2) C(3) 1.3985(4) 1_555 1_555 yes
C(3) C(4) 1.3929(5) 1_555 1_555 yes
C(3) H(3) 1.0767 1_555 1_555 yes
C(4) C(5) 1.3887(5) 1_555 1_555 yes
C(4) H(4) 1.077 1_555 1_555 yes
C(5) H(5) 1.077 1_555 1_555 yes

loop_
_geom_torsion_atom_site_label_1
_geom_torsion_atom_site_label_2
_geom_torsion_atom_site_label_3
_geom_torsion_atom_site_label_4
_geom_torsion
_geom_torsion_site_symmetry_1
_geom_torsion_site_symmetry_2
_geom_torsion_site_symmetry_3
_geom_torsion_site_symmetry_4
_geom_torsion_publ_flag
H(1O) O(1) C(2) C(1) 177.0(6) 1_555 1_555 1_555 1_555 yes
H(1O) O(1) C(2) C(3) -4.2(4) 1_555 1_555 1_555 1_555 yes
C(5) N(1) C(1) CL(1) -179.7(6) 1_555 1_555 1_555 1_555 yes
C(5) N(1) C(1) C(2) 0.1(5) 1_555 1_555 1_555 1_555 yes
C(1) N(1) C(5) C(4) -0.6(5) 1_555 1_555 1_555 1_555 yes
C(1) N(1) C(5) H(5) 177.7(7) 1_555 1_555 1_555 1_555 yes
CL(1) C(1) C(2) O(1) -0.8(4) 1_555 1_555 1_555 1_555 yes
CL(1) C(1) C(2) C(3) -179.8(6) 1_555 1_555 1_555 1_555 yes
N(1) C(1) C(2) O(1) 179.3(7) 1_555 1_555 1_555 1_555 yes
N(1) C(1) C(2) C(3) 0.4(5) 1_555 1_555 1_555 1_555 yes
O(1) C(2) C(3) C(4) -179.3(7) 1_555 1_555 1_555 1_555 yes
O(1) C(2) C(3) H(3) -2.5(4) 1_555 1_555 1_555 1_555 yes
C(1) C(2) C(3) C(4) -0.5(4) 1_555 1_555 1_555 1_555 yes
C(1) C(2) C(3) H(3) 176.3(7) 1_555 1_555 1_555 1_555 yes
C(2) C(3) C(4) C(5) 0.1(4) 1_555 1_555 1_555 1_555 yes
C(2) C(3) C(4) H(4) 177.1(7) 1_555 1_555 1_555 1_555 yes
H(3) C(3) C(4) C(5) -176.8(7) 1_555 1_555 1_555 1_555 yes
H(3) C(3) C(4) H(4) 0.2(4) 1_555 1_555 1_555 1_555 yes
C(3) C(4) C(5) N(1) 0.5(5) 1_555 1_555 1_555 1_555 yes
C(3) C(4) C(5) H(5) -177.7(7) 1_555 1_555 1_555 1_555 yes
H(4) C(4) C(5) N(1) -176.5(7) 1_555 1_555 1_555 1_555 yes
H(4) C(4) C(5) H(5) 5.3(4) 1_555 1_555 1_555 1_555 yes
